data_7006317
loop_
_publ_author_name
'Lamb, Gareth'
'Clarke, Matthew'
'Slawin, Alexandra M. Z.'
'Williams, Bruce'
'Key, Lesley'

_publ_section_title
;
 Evaluation of C4 diphosphine ligands in rhodium catalysed methanol
 carbonylation under a syngas atmosphere: synthesis, structure,
 stability and reactivity of rhodium(I) carbonyl and rhodium(III)
 acetyl intermediates.
;
_journal_issue 47
_journal_name_full 'Dalton transactions (Cambridge, England : 2003)'
_journal_page_first 5582
_journal_page_last 5589
_journal_paper_doi 10.1039/b712974b
_journal_year 2007
_chemical_formula_moiety 'C35 H32 Cl3 I2 O P2 Rh'
_chemical_formula_sum 'C35 H32 Cl3 I2 O P2 Rh'
_chemical_formula_weight 993.61
_chemical_name_systematic
;
?
;
_space_group_IT_number 62
_symmetry_cell_setting orthorhombic
_symmetry_space_group_name_Hall '-P 2ac 2n'
_symmetry_space_group_name_H-M 'P n m a'
_atom_sites_solution_hydrogens geom
_atom_sites_solution_primary direct
_atom_sites_solution_secondary difmap
_audit_creation_method SHELXL-97
_cell_angle_alpha 90.00
_cell_angle_beta 90.00
_cell_angle_gamma 90.00
_cell_formula_units_Z 4
_cell_length_a 24.241(4)
_cell_length_b 18.209(3)
_cell_length_c 8.1431(14)
_cell_measurement_reflns_used 8576
_cell_measurement_temperature 93(2)
_cell_measurement_theta_max 28.4010
_cell_measurement_theta_min 1.6800
_cell_volume 3594.4(10)
_computing_cell_refinement 'CrystalClear (Rigaku Corp., 2004)'
_computing_data_collection 'CrystalClear (Rigaku Corp., 2004)'
_computing_data_reduction 'CrystalClear (Rigaku Corp., 2004)'
_computing_molecular_graphics 'Bruker SHELXTL'
_computing_publication_material 'Bruker SHELXTL'
_computing_structure_refinement 'SHELXL-97 (Sheldrick, 1997)'
_computing_structure_solution 'SHELXS-97 (Sheldrick, 1990)'
_diffrn_ambient_temperature 93(2)
_diffrn_measured_fraction_theta_full 0.984
_diffrn_measured_fraction_theta_max 0.984
_diffrn_measurement_method '\w and \f scans'
_diffrn_radiation_monochromator graphite
_diffrn_radiation_source 'fine-focus sealed tube'
_diffrn_radiation_type MoK\a
_diffrn_radiation_wavelength 0.71073
_diffrn_reflns_av_R_equivalents 0.1380
_diffrn_reflns_av_sigmaI/netI 0.1189
_diffrn_reflns_limit_h_max 29
_diffrn_reflns_limit_h_min -18
_diffrn_reflns_limit_k_max 21
_diffrn_reflns_limit_k_min -21
_diffrn_reflns_limit_l_max 7
_diffrn_reflns_limit_l_min -9
_diffrn_reflns_number 21819
_diffrn_reflns_theta_full 25.00
_diffrn_reflns_theta_max 25.31
_diffrn_reflns_theta_min 1.68
_exptl_absorpt_coefficient_mu 2.533
_exptl_absorpt_correction_T_max 1.0000
_exptl_absorpt_correction_T_min 0.7255
_exptl_absorpt_correction_type multi-scan
_exptl_absorpt_process_details 'Jacobson, R. (1998) Private communication'
_exptl_crystal_colour Orange
_exptl_crystal_density_diffrn 1.836
_exptl_crystal_density_method 'not measured'
_exptl_crystal_description Prism
_exptl_crystal_F_000 1928
_exptl_crystal_size_max 0.1100
_exptl_crystal_size_mid 0.0300
_exptl_crystal_size_min 0.0300
_refine_diff_density_max 1.230
_refine_diff_density_min -1.355
_refine_diff_density_rms 0.174
_refine_ls_extinction_method none
_refine_ls_goodness_of_fit_ref 1.045
_refine_ls_hydrogen_treatment constr
_refine_ls_matrix_type full
_refine_ls_number_parameters 209
_refine_ls_number_reflns 3338
_refine_ls_number_restraints 0
_refine_ls_restrained_S_all 1.045
_refine_ls_R_factor_all 0.1037
_refine_ls_R_factor_gt 0.0641
_refine_ls_shift/su_max 0.000
_refine_ls_shift/su_mean 0.000
_refine_ls_structure_factor_coef Fsqd
_refine_ls_weighting_details 'calc w=1/[\s^2^(Fo^2^)+(0.0417P)^2^+0.0000P] where P=(Fo^2^+2Fc^2^)/3'
_refine_ls_weighting_scheme calc
_refine_ls_wR_factor_gt 0.1177
_refine_ls_wR_factor_ref 0.1305
_reflns_number_gt 2388
_reflns_number_total 3338
_reflns_threshold_expression >2sigma(I)
_cod_data_source_file b712974b.txt
_cod_data_source_block 8
_cod_depositor_comments
;
The following automatic conversions were performed:
'_symmetry_cell_setting' value 'Orthorhombic' changed to 'orthorhombic'
according to '/home/saulius/struct/CIF-dictionaries/cif_core.dic'
dictionary named 'cif_core.dic' version 2.4.1 from 2010-06-29.

Automatic conversion script
Id: cif_fix_enum 1527 2010-12-29 10:47:43Z saulius 
;
_cod_original_cell_volume 3594.5(11)
_cod_original_sg_symbol_H-M Pnma
_cod_database_code 7006317

loop_
_symmetry_equiv_pos_as_xyz
'x, y, z'
'-x+1/2, -y, z+1/2'
'-x, y+1/2, -z'
'x+1/2, -y+1/2, -z+1/2'
'-x, -y, -z'
'x-1/2, y, -z-1/2'
'x, -y-1/2, z'
'-x-1/2, y-1/2, z-1/2'

loop_
_atom_site_label
_atom_site_type_symbol
_atom_site_fract_x
_atom_site_fract_y
_atom_site_fract_z
_atom_site_U_iso_or_equiv
_atom_site_adp_type
_atom_site_occupancy
_atom_site_symmetry_multiplicity
_atom_site_calc_flag
_atom_site_refinement_flags
_atom_site_disorder_assembly
_atom_site_disorder_group
Rh1 Rh 0.37241(4) 0.2500 0.04921(10) 0.0217(2) Uani 1 2 d S . .
I1 I 0.39853(2) 0.14927(3) 0.27957(6) 0.0294(2) Uani 1 1 d . . .
P1 P 0.33886(9) 0.34734(11) -0.1025(2) 0.0223(5) Uani 1 1 d . . .
C1 C 0.4372(5) 0.2500 -0.0994(15) 0.026(3) Uani 1 2 d S . .
O1 O 0.4358(3) 0.2500 -0.2479(10) 0.0279(19) Uani 1 2 d S . .
C2 C 0.4929(5) 0.2500 -0.0058(16) 0.043(3) Uani 1 2 d S . .
H2A H 0.5234 0.2500 -0.0849 0.064 Uiso 1 2 calc SR . .
H2B H 0.4952 0.2061 0.0633 0.064 Uiso 1 1 calc R . .
C3 C 0.3200(3) 0.3311(4) -0.3212(9) 0.0267(19) Uani 1 1 d . . .
H3A H 0.3159 0.3793 -0.3762 0.032 Uiso 1 1 calc R . .
H3B H 0.3509 0.3050 -0.3753 0.032 Uiso 1 1 calc R . .
C4 C 0.2680(3) 0.2876(4) -0.3482(9) 0.0238(18) Uani 1 1 d . . .
C5 C 0.2189(4) 0.3252(5) -0.3827(10) 0.032(2) Uani 1 1 d . . .
H5A H 0.2190 0.3773 -0.3839 0.038 Uiso 1 1 calc R . .
C6 C 0.1702(3) 0.2877(5) -0.4151(10) 0.036(2) Uani 1 1 d . . .
H6A H 0.1372 0.3139 -0.4372 0.043 Uiso 1 1 calc R . .
C7 C 0.3867(3) 0.4237(5) -0.1266(10) 0.029(2) Uani 1 1 d . . .
C8 C 0.4277(3) 0.4223(5) -0.2502(9) 0.0260(19) Uani 1 1 d . . .
H8A H 0.4300 0.3815 -0.3226 0.031 Uiso 1 1 calc R . .
C9 C 0.4642(3) 0.4796(5) -0.2662(10) 0.030(2) Uani 1 1 d . . .
H9A H 0.4914 0.4780 -0.3501 0.036 Uiso 1 1 calc R . .
C10 C 0.4620(4) 0.5402(5) -0.1610(12) 0.040(2) Uani 1 1 d . . .
H10A H 0.4876 0.5793 -0.1717 0.048 Uiso 1 1 calc R . .
C11 C 0.4222(4) 0.5420(5) -0.0427(12) 0.039(2) Uani 1 1 d . . .
H11A H 0.4204 0.5829 0.0297 0.046 Uiso 1 1 calc R . .
C12 C 0.3840(3) 0.4851(4) -0.0255(10) 0.0275(19) Uani 1 1 d . . .
H12A H 0.3560 0.4884 0.0558 0.033 Uiso 1 1 calc R . .
C13 C 0.2763(3) 0.3884(4) -0.0199(9) 0.0231(18) Uani 1 1 d . . .
C14 C 0.2479(3) 0.3560(5) 0.1114(10) 0.031(2) Uani 1 1 d . . .
H14A H 0.2641 0.3163 0.1697 0.037 Uiso 1 1 calc R . .
C15 C 0.1966(4) 0.3815(5) 0.1561(11) 0.036(2) Uani 1 1 d . . .
H15A H 0.1768 0.3572 0.2407 0.044 Uiso 1 1 calc R . .
C16 C 0.1742(4) 0.4408(5) 0.0812(11) 0.041(2) Uani 1 1 d . . .
H16A H 0.1394 0.4588 0.1168 0.050 Uiso 1 1 calc R . .
C17 C 0.2016(3) 0.4759(5) -0.0482(11) 0.036(2) Uani 1 1 d . . .
H17A H 0.1860 0.5173 -0.1015 0.043 Uiso 1 1 calc R . .
C18 C 0.2519(3) 0.4484(5) -0.0954(9) 0.030(2) Uani 1 1 d . . .
H18A H 0.2709 0.4715 -0.1834 0.036 Uiso 1 1 calc R . .
C20 C 0.5391(6) 0.2500 -0.5215(16) 0.043(3) Uani 1 2 d S . .
H20A H 0.4995 0.2500 -0.5562 0.052 Uiso 1 2 calc SR . .
Cl1 Cl 0.58309(17) 0.2500 -0.6960(5) 0.0668(12) Uani 1 2 d S . .
Cl2 Cl 0.55442(12) 0.33021(16) -0.4057(3) 0.0600(8) Uani 1 1 d . . .

loop_
_atom_site_aniso_label
_atom_site_aniso_U_11
_atom_site_aniso_U_22
_atom_site_aniso_U_33
_atom_site_aniso_U_23
_atom_site_aniso_U_13
_atom_site_aniso_U_12
Rh1 0.0197(5) 0.0206(5) 0.0249(5) 0.000 0.0023(4) 0.000
I1 0.0332(4) 0.0272(4) 0.0277(4) 0.0039(2) -0.0012(2) 0.0004(3)
P1 0.0177(12) 0.0193(12) 0.0298(12) 0.0010(8) 0.0021(9) 0.0006(9)
C1 0.032(8) 0.013(6) 0.032(8) 0.000 -0.006(5) 0.000
O1 0.020(5) 0.032(5) 0.031(5) 0.000 0.004(4) 0.000
C2 0.013(7) 0.061(10) 0.054(9) 0.000 -0.001(6) 0.000
C3 0.035(5) 0.022(5) 0.023(5) 0.001(3) -0.005(4) 0.003(4)
C4 0.021(4) 0.034(5) 0.017(5) -0.003(3) -0.001(3) 0.001(4)
C5 0.042(6) 0.017(5) 0.037(5) -0.005(3) -0.010(4) -0.004(4)
C6 0.014(4) 0.051(6) 0.042(6) 0.004(4) -0.001(4) 0.005(4)
C7 0.027(5) 0.024(5) 0.034(5) 0.005(4) -0.004(4) -0.006(4)
C8 0.028(5) 0.024(5) 0.026(5) 0.006(3) -0.003(4) -0.001(4)
C9 0.017(5) 0.030(5) 0.045(6) 0.009(4) 0.002(4) 0.001(4)
C10 0.023(5) 0.026(6) 0.070(7) 0.008(4) -0.002(5) -0.005(4)
C11 0.033(6) 0.026(5) 0.057(6) -0.002(4) -0.008(5) -0.002(4)
C12 0.022(5) 0.019(5) 0.042(5) 0.003(3) -0.009(4) -0.001(4)
C13 0.010(4) 0.028(5) 0.031(5) -0.001(3) 0.003(3) -0.004(4)
C14 0.021(5) 0.022(5) 0.051(6) -0.005(4) 0.006(4) -0.007(4)
C15 0.027(5) 0.028(5) 0.055(6) -0.007(4) 0.016(4) -0.003(4)
C16 0.028(5) 0.042(6) 0.054(7) -0.015(5) 0.012(4) -0.008(5)
C17 0.025(5) 0.027(5) 0.056(6) -0.008(4) -0.013(4) 0.007(4)
C18 0.032(5) 0.034(5) 0.025(5) -0.003(3) 0.005(4) 0.005(4)
C20 0.039(9) 0.038(9) 0.053(9) 0.000 -0.003(7) 0.000
Cl1 0.052(3) 0.090(4) 0.058(3) 0.000 0.0007(18) 0.000
Cl2 0.0580(19) 0.0509(18) 0.0710(19) -0.0060(13) 0.0122(14) -0.0083(14)

loop_
_atom_type_symbol
_atom_type_description
_atom_type_scat_dispersion_real
_atom_type_scat_dispersion_imag
_atom_type_scat_source
C C 0.0033 0.0016 'International Tables Vol C Tables 4.2.6.8 and 6.1.1.4'
H H 0.0000 0.0000 'International Tables Vol C Tables 4.2.6.8 and 6.1.1.4'
O O 0.0106 0.0060 'International Tables Vol C Tables 4.2.6.8 and 6.1.1.4'
P P 0.1023 0.0942 'International Tables Vol C Tables 4.2.6.8 and 6.1.1.4'
Cl Cl 0.1484 0.1585 'International Tables Vol C Tables 4.2.6.8 and 6.1.1.4'
Rh Rh -1.1178 0.9187 'International Tables Vol C Tables 4.2.6.8 and 6.1.1.4'
I I -0.4742 1.8119 'International Tables Vol C Tables 4.2.6.8 and 6.1.1.4'

loop_
_geom_angle_atom_site_label_1
_geom_angle_atom_site_label_2
_geom_angle_atom_site_label_3
_geom_angle
_geom_angle_site_symmetry_1
_geom_angle_site_symmetry_3
_geom_angle_publ_flag
C1 Rh1 P1 87.3(2) . 7_565 ?
C1 Rh1 P1 87.3(2) . . ?
P1 Rh1 P1 100.31(11) 7_565 . ?
C1 Rh1 I1 103.8(2) . 7_565 ?
P1 Rh1 I1 167.53(6) 7_565 7_565 ?
P1 Rh1 I1 86.15(5) . 7_565 ?
C1 Rh1 I1 103.8(2) . . ?
P1 Rh1 I1 86.15(5) 7_565 . ?
P1 Rh1 I1 167.53(6) . . ?
I1 Rh1 I1 85.63(4) 7_565 . ?
C7 P1 C13 104.9(4) . . ?
C7 P1 C3 100.0(4) . . ?
C13 P1 C3 102.4(4) . . ?
C7 P1 Rh1 114.8(3) . . ?
C13 P1 Rh1 114.3(3) . . ?
C3 P1 Rh1 118.4(3) . . ?
O1 C1 C2 121.0(11) . . ?
O1 C1 Rh1 126.1(9) . . ?
C2 C1 Rh1 112.9(8) . . ?
C1 C2 H2A 109.5 . . ?
C1 C2 H2B 109.5 . . ?
H2A C2 H2B 109.5 . . ?
C4 C3 P1 115.4(5) . . ?
C4 C3 H3A 108.4 . . ?
P1 C3 H3A 108.4 . . ?
C4 C3 H3B 108.4 . . ?
P1 C3 H3B 108.4 . . ?
H3A C3 H3B 107.5 . . ?
C4 C4 C5 119.3(5) 7_565 . ?
C4 C4 C3 121.8(4) 7_565 . ?
C5 C4 C3 118.9(7) . . ?
C6 C5 C4 121.3(8) . . ?
C6 C5 H5A 119.4 . . ?
C4 C5 H5A 119.4 . . ?
C6 C6 C5 119.5(5) 7_565 . ?
C6 C6 H6A 120.3 7_565 . ?
C5 C6 H6A 120.3 . . ?
C12 C7 C8 117.9(8) . . ?
C12 C7 P1 121.4(7) . . ?
C8 C7 P1 120.7(6) . . ?
C9 C8 C7 120.5(8) . . ?
C9 C8 H8A 119.8 . . ?
C7 C8 H8A 119.8 . . ?
C8 C9 C10 121.0(8) . . ?
C8 C9 H9A 119.5 . . ?
C10 C9 H9A 119.5 . . ?
C11 C10 C9 118.7(8) . . ?
C11 C10 H10A 120.6 . . ?
C9 C10 H10A 120.6 . . ?
C10 C11 C12 121.4(9) . . ?
C10 C11 H11A 119.3 . . ?
C12 C11 H11A 119.3 . . ?
C7 C12 C11 120.5(8) . . ?
C7 C12 H12A 119.8 . . ?
C11 C12 H12A 119.8 . . ?
C18 C13 C14 117.5(7) . . ?
C18 C13 P1 121.0(6) . . ?
C14 C13 P1 121.2(6) . . ?
C15 C14 C13 120.2(8) . . ?
C15 C14 H14A 119.9 . . ?
C13 C14 H14A 119.9 . . ?
C16 C15 C14 120.9(9) . . ?
C16 C15 H15A 119.6 . . ?
C14 C15 H15A 119.6 . . ?
C15 C16 C17 120.7(9) . . ?
C15 C16 H16A 119.6 . . ?
C17 C16 H16A 119.6 . . ?
C18 C17 C16 117.8(9) . . ?
C18 C17 H17A 121.1 . . ?
C16 C17 H17A 121.1 . . ?
C17 C18 C13 122.8(8) . . ?
C17 C18 H18A 118.6 . . ?
C13 C18 H18A 118.6 . . ?
Cl1 C20 Cl2 107.4(5) . 7_565 ?
Cl1 C20 Cl2 107.4(5) . . ?
Cl2 C20 Cl2 110.5(7) 7_565 . ?
Cl1 C20 H20A 110.5 . . ?
Cl2 C20 H20A 110.5 7_565 . ?
Cl2 C20 H20A 110.5 . . ?

loop_
_geom_bond_atom_site_label_1
_geom_bond_atom_site_label_2
_geom_bond_distance
_geom_bond_site_symmetry_2
_geom_bond_publ_flag
Rh1 C1 1.982(12) . ?
Rh1 P1 2.309(2) 7_565 ?
Rh1 P1 2.309(2) . ?
Rh1 I1 2.6988(9) 7_565 ?
Rh1 I1 2.6988(9) . ?
P1 C7 1.820(8) . ?
P1 C13 1.820(8) . ?
P1 C3 1.862(8) . ?
C1 O1 1.210(13) . ?
C1 C2 1.550(16) . ?
C2 H2A 0.9800 . ?
C2 H2B 0.9800 . ?
C3 C4 1.507(11) . ?
C3 H3A 0.9900 . ?
C3 H3B 0.9900 . ?
C4 C4 1.368(15) 7_565 ?
C4 C5 1.400(11) . ?
C5 C6 1.389(11) . ?
C5 H5A 0.9500 . ?
C6 C6 1.371(18) 7_565 ?
C6 H6A 0.9500 . ?
C7 C12 1.391(11) . ?
C7 C8 1.415(11) . ?
C8 C9 1.375(11) . ?
C8 H8A 0.9500 . ?
C9 C10 1.398(13) . ?
C9 H9A 0.9500 . ?
C10 C11 1.363(12) . ?
C10 H10A 0.9500 . ?
C11 C12 1.396(11) . ?
C11 H11A 0.9500 . ?
C12 H12A 0.9500 . ?
C13 C18 1.386(11) . ?
C13 C14 1.401(11) . ?
C14 C15 1.376(11) . ?
C14 H14A 0.9500 . ?
C15 C16 1.355(13) . ?
C15 H15A 0.9500 . ?
C16 C17 1.400(12) . ?
C16 H16A 0.9500 . ?
C17 C18 1.373(11) . ?
C17 H17A 0.9500 . ?
C18 H18A 0.9500 . ?
C20 Cl1 1.777(14) . ?
C20 Cl2 1.778(8) 7_565 ?
C20 Cl2 1.778(8) . ?
C20 H20A 1.0000 . ?

loop_
_geom_torsion_atom_site_label_1
_geom_torsion_atom_site_label_2
_geom_torsion_atom_site_label_3
_geom_torsion_atom_site_label_4
_geom_torsion
_geom_torsion_site_symmetry_1
_geom_torsion_site_symmetry_2
_geom_torsion_site_symmetry_3
_geom_torsion_site_symmetry_4
_geom_torsion_publ_flag
C1 Rh1 P1 C7 -52.6(4) . . . . ?
P1 Rh1 P1 C7 -139.4(3) 7_565 . . . ?
I1 Rh1 P1 C7 51.4(3) 7_565 . . . ?
I1 Rh1 P1 C7 100.2(4) . . . . ?
C1 Rh1 P1 C13 -173.9(4) . . . . ?
P1 Rh1 P1 C13 99.3(3) 7_565 . . . ?
I1 Rh1 P1 C13 -69.9(3) 7_565 . . . ?
I1 Rh1 P1 C13 -21.1(4) . . . . ?
C1 Rh1 P1 C3 65.3(4) . . . . ?
P1 Rh1 P1 C3 -21.4(3) 7_565 . . . ?
I1 Rh1 P1 C3 169.3(3) 7_565 . . . ?
I1 Rh1 P1 C3 -141.9(4) . . . . ?
P1 Rh1 C1 O1 50.23(6) 7_565 . . . ?
P1 Rh1 C1 O1 -50.23(6) . . . . ?
I1 Rh1 C1 O1 -135.59(6) 7_565 . . . ?
I1 Rh1 C1 O1 135.59(6) . . . . ?
P1 Rh1 C1 C2 -129.77(6) 7_565 . . . ?
P1 Rh1 C1 C2 129.77(6) . . . . ?
I1 Rh1 C1 C2 44.41(6) 7_565 . . . ?
I1 Rh1 C1 C2 -44.41(6) . . . . ?
C7 P1 C3 C4 -161.7(6) . . . . ?
C13 P1 C3 C4 -53.9(7) . . . . ?
Rh1 P1 C3 C4 72.8(6) . . . . ?
P1 C3 C4 C4 -85.0(6) . . . 7_565 ?
P1 C3 C4 C5 98.4(8) . . . . ?
C4 C4 C5 C6 0.7(9) 7_565 . . . ?
C3 C4 C5 C6 177.4(7) . . . . ?
C4 C5 C6 C6 -0.7(10) . . . 7_565 ?
C13 P1 C7 C12 29.0(8) . . . . ?
C3 P1 C7 C12 134.8(7) . . . . ?
Rh1 P1 C7 C12 -97.3(7) . . . . ?
C13 P1 C7 C8 -150.7(7) . . . . ?
C3 P1 C7 C8 -44.9(7) . . . . ?
Rh1 P1 C7 C8 83.0(7) . . . . ?
C12 C7 C8 C9 1.3(12) . . . . ?
P1 C7 C8 C9 -179.0(6) . . . . ?
C7 C8 C9 C10 0.3(12) . . . . ?
C8 C9 C10 C11 -0.9(13) . . . . ?
C9 C10 C11 C12 -0.2(13) . . . . ?
C8 C7 C12 C11 -2.4(12) . . . . ?
P1 C7 C12 C11 177.9(6) . . . . ?
C10 C11 C12 C7 1.9(13) . . . . ?
C7 P1 C13 C18 51.9(7) . . . . ?
C3 P1 C13 C18 -52.2(7) . . . . ?
Rh1 P1 C13 C18 178.5(6) . . . . ?
C7 P1 C13 C14 -134.8(7) . . . . ?
C3 P1 C13 C14 121.1(7) . . . . ?
Rh1 P1 C13 C14 -8.2(7) . . . . ?
C18 C13 C14 C15 3.2(12) . . . . ?
P1 C13 C14 C15 -170.4(6) . . . . ?
C13 C14 C15 C16 -4.0(13) . . . . ?
C14 C15 C16 C17 2.6(14) . . . . ?
C15 C16 C17 C18 -0.4(13) . . . . ?
C16 C17 C18 C13 -0.4(13) . . . . ?
C14 C13 C18 C17 -1.0(12) . . . . ?
P1 C13 C18 C17 172.5(6) . . . . ?
